data_7025461
loop_
_publ_author_name
'Cl\'ement, Nicolas'
'Toussaint, Cl\'ement'
'Rogez, Guillaume'
'Loose, Claudia'
'Kortus, Jens'
'Brelot, Lydia'
'Choua, Sylvie'
'Dagorne, Samuel'
'Turek, Philippe'
'Welter, Richard'

_publ_section_title
;
 Novel Cr(III) dinuclear complexes supported by salicyloylhydrazono
 dithiolane and dithiane ligands: synthesis, stability, crystal structures
 and magnetic properties.
;
_journal_issue 19
_journal_name_full 'Dalton transactions (Cambridge, England : 2003)'
_journal_page_first 4579
_journal_page_last 4585
_journal_paper_doi 10.1039/c001057j
_journal_volume 39
_journal_year 2010
_chemical_formula_moiety 'C30 H27 Cr N6 O6 S6, C H4 O'
_chemical_formula_sum 'C31 H31 Cr N6 O7 S6'
_chemical_formula_weight 843.98
_chemical_name_systematic
;
?
;
_space_group_IT_number 2
_symmetry_cell_setting triclinic
_symmetry_space_group_name_Hall '-P 1'
_symmetry_space_group_name_H-M 'P -1'
_atom_sites_solution_hydrogens geom
_atom_sites_solution_primary direct
_atom_sites_solution_secondary difmap
_audit_creation_method SHELXL-97
_cell_angle_alpha 80.157(5)
_cell_angle_beta 83.167(5)
_cell_angle_gamma 69.42
_cell_formula_units_Z 2
_cell_length_a 9.932(2)
_cell_length_b 12.037(4)
_cell_length_c 16.021(5)
_cell_measurement_reflns_used 11190
_cell_measurement_temperature 193(2)
_cell_measurement_theta_max 30.034
_cell_measurement_theta_min 0.998
_cell_volume 1763.1(9)
_computing_cell_refinement 'Denzo (Nonius B.V., 1998)'
_computing_data_collection 'Collect (Nonius B.V., 1998)'
_computing_data_reduction 'Denzo (Nonius B.V., 1998)'
_computing_molecular_graphics 'PLATON 98 (Spek, 1998)'
_computing_publication_material 'SHELXL-97 (Sheldrick, 1997)'
_computing_structure_refinement 'SHELXL-97 (Sheldrick, 1997)'
_computing_structure_solution 'SHELXS-97 (Sheldrick, 1997)'
_diffrn_ambient_temperature 193(2)
_diffrn_measured_fraction_theta_full 0.986
_diffrn_measured_fraction_theta_max 0.986
_diffrn_measurement_device_type KappaCCD
_diffrn_measurement_method '\p scans'
_diffrn_radiation_monochromator graphite
_diffrn_radiation_source 'fine-focus sealed tube'
_diffrn_radiation_type MoK\a
_diffrn_radiation_wavelength 0.71073
_diffrn_reflns_av_R_equivalents 0.0750
_diffrn_reflns_av_sigmaI/netI 0.0636
_diffrn_reflns_limit_h_max 13
_diffrn_reflns_limit_h_min -13
_diffrn_reflns_limit_k_max 16
_diffrn_reflns_limit_k_min -14
_diffrn_reflns_limit_l_max 21
_diffrn_reflns_limit_l_min -22
_diffrn_reflns_number 20821
_diffrn_reflns_theta_full 29.71
_diffrn_reflns_theta_max 29.71
_diffrn_reflns_theta_min 1.29
_exptl_absorpt_coefficient_mu 0.737
_exptl_absorpt_correction_type none
_exptl_crystal_colour red
_exptl_crystal_density_diffrn 1.590
_exptl_crystal_density_method 'not measured'
_exptl_crystal_description prism
_exptl_crystal_F_000 870
_exptl_crystal_size_max 0.12
_exptl_crystal_size_mid 0.10
_exptl_crystal_size_min 0.08
_refine_diff_density_max 1.536
_refine_diff_density_min -1.329
_refine_diff_density_rms 0.182
_refine_ls_extinction_method none
_refine_ls_goodness_of_fit_ref 1.046
_refine_ls_hydrogen_treatment mixed
_refine_ls_matrix_type full
_refine_ls_number_parameters 466
_refine_ls_number_reflns 9883
_refine_ls_number_restraints 0
_refine_ls_restrained_S_all 1.046
_refine_ls_R_factor_all 0.0716
_refine_ls_R_factor_gt 0.0511
_refine_ls_shift/su_max 0.001
_refine_ls_shift/su_mean 0.000
_refine_ls_structure_factor_coef Fsqd
_refine_ls_weighting_details 'calc w=1/[\s^2^(Fo^2^)+(0.0836P)^2^+1.0686P] where P=(Fo^2^+2Fc^2^)/3'
_refine_ls_weighting_scheme calc
_refine_ls_wR_factor_gt 0.1345
_refine_ls_wR_factor_ref 0.1571
_reflns_number_gt 7817
_reflns_number_total 9883
_reflns_threshold_expression >2sigma(I)
_cod_data_source_file c001057j.txt
_cod_data_source_block complex_1a
_cod_original_sg_symbol_H-M P-1
_cod_database_code 7025461

loop_
_symmetry_equiv_pos_as_xyz
'x, y, z'
'-x, -y, -z'

loop_
_atom_site_label
_atom_site_type_symbol
_atom_site_fract_x
_atom_site_fract_y
_atom_site_fract_z
_atom_site_U_iso_or_equiv
_atom_site_adp_type
_atom_site_occupancy
_atom_site_symmetry_multiplicity
_atom_site_calc_flag
Cr Cr -0.03108(4) 0.25058(3) 0.73444(2) 0.01853(10) Uani 1 1 d
S1 S -0.46797(8) 0.38787(8) 0.60476(6) 0.0414(2) Uani 1 1 d
S2 S -0.19350(7) 0.20829(7) 0.55083(5) 0.03344(16) Uani 1 1 d
S3 S 0.13709(7) 0.56936(6) 0.63112(5) 0.03377(17) Uani 1 1 d
S4 S 0.00355(7) 0.51945(6) 0.80197(5) 0.03218(16) Uani 1 1 d
S5 S 0.32889(7) 0.26582(7) 0.77381(6) 0.03771(19) Uani 1 1 d
S6 S 0.37974(7) 0.03895(6) 0.89125(4) 0.02799(15) Uani 1 1 d
O1 O -0.5490(2) 0.5982(2) 0.75254(15) 0.0362(5) Uani 1 1 d
O2 O -0.14534(17) 0.34612(15) 0.82243(11) 0.0230(3) Uani 1 1 d
O3 O 0.2053(2) 0.42369(19) 0.44275(15) 0.0341(4) Uani 1 1 d
O4 O 0.07182(17) 0.18495(15) 0.63200(11) 0.0223(3) Uani 1 1 d
O5 O 0.13646(19) -0.12302(17) 0.98247(12) 0.0268(4) Uani 1 1 d
O6 O -0.08631(18) 0.10999(15) 0.77736(11) 0.0232(3) Uani 1 1 d
O7 O 0.1929(3) -0.0741(2) 0.66534(17) 0.0484(6) Uani 1 1 d
H7 H 0.1370 -0.0027 0.6614 0.073 Uiso 1 1 calc
N1 N -0.3214(2) 0.41919(19) 0.72694(14) 0.0242(4) Uani 1 1 d
N2 N -0.2245(2) 0.33145(18) 0.68033(13) 0.0210(4) Uani 1 1 d
N3 N 0.1011(2) 0.36825(18) 0.59387(14) 0.0243(4) Uani 1 1 d
N4 N 0.0461(2) 0.38397(18) 0.67761(13) 0.0219(4) Uani 1 1 d
N5 N 0.1122(2) 0.04791(17) 0.85660(13) 0.0215(4) Uani 1 1 d
N6 N 0.1383(2) 0.14962(17) 0.81017(13) 0.0205(4) Uani 1 1 d
C1 C -0.4947(3) 0.5940(2) 0.82711(19) 0.0287(5) Uani 1 1 d
C2 C -0.5769(3) 0.6778(3) 0.8801(2) 0.0359(6) Uani 1 1 d
H2 H -0.6657 0.7356 0.8625 0.043 Uiso 1 1 calc
C3 C -0.5298(3) 0.6769(3) 0.9577(2) 0.0362(6) Uani 1 1 d
H3 H -0.5876 0.7331 0.9938 0.043 Uiso 1 1 calc
C4 C -0.3989(3) 0.5951(3) 0.98378(19) 0.0332(6) Uani 1 1 d
H4 H -0.3665 0.5958 1.0371 0.040 Uiso 1 1 calc
C5 C -0.3157(3) 0.5123(2) 0.93156(18) 0.0287(5) Uani 1 1 d
H5 H -0.2260 0.4564 0.9496 0.034 Uiso 1 1 calc
C6 C -0.3610(2) 0.5092(2) 0.85294(17) 0.0241(5) Uani 1 1 d
C7 C -0.2706(2) 0.4194(2) 0.79877(16) 0.0219(5) Uani 1 1 d
C8 C -0.2847(2) 0.3116(2) 0.61955(16) 0.0235(5) Uani 1 1 d
C9 C -0.4839(4) 0.2944(5) 0.5345(3) 0.0697(9) Uani 1 1 d
H9A H -0.5114 0.2273 0.5673 0.084 Uiso 1 1 calc
H9B H -0.5601 0.3410 0.4951 0.084 Uiso 1 1 calc
C10 C -0.3465(4) 0.2473(5) 0.4862(3) 0.0697(9) Uani 1 1 d
H10A H -0.3385 0.3082 0.4376 0.084 Uiso 1 1 calc
H10B H -0.3441 0.1753 0.4633 0.084 Uiso 1 1 calc
C11 C 0.2191(3) 0.3126(2) 0.43032(17) 0.0272(5) Uani 1 1 d
C12 C 0.2810(3) 0.2775(3) 0.35196(18) 0.0362(6) Uani 1 1 d
H12 H 0.3124 0.3315 0.3107 0.043 Uiso 1 1 calc
C13 C 0.2972(4) 0.1658(3) 0.33367(19) 0.0426(7) Uani 1 1 d
H13 H 0.3405 0.1432 0.2802 0.051 Uiso 1 1 calc
C14 C 0.2511(4) 0.0859(3) 0.3924(2) 0.0450(8) Uani 1 1 d
H14 H 0.2607 0.0095 0.3790 0.054 Uiso 1 1 calc
C15 C 0.1906(3) 0.1185(3) 0.47120(18) 0.0351(6) Uani 1 1 d
H15 H 0.1597 0.0634 0.5117 0.042 Uiso 1 1 calc
C16 C 0.1743(3) 0.2311(2) 0.49192(16) 0.0257(5) Uani 1 1 d
C17 C 0.1127(2) 0.2621(2) 0.57688(15) 0.0221(5) Uani 1 1 d
C18 C 0.0579(2) 0.4786(2) 0.70090(17) 0.0243(5) Uani 1 1 d
C19 C 0.1019(3) 0.6814(3) 0.7011(3) 0.0442(8) Uani 1 1 d
H19A H 0.1745 0.7221 0.6889 0.053 Uiso 1 1 calc
H19B H 0.0051 0.7423 0.6931 0.053 Uiso 1 1 calc
C20 C 0.1101(3) 0.6169(3) 0.7908(2) 0.0405(7) Uani 1 1 d
H20A H 0.0719 0.6755 0.8317 0.049 Uiso 1 1 calc
H20B H 0.2114 0.5692 0.8025 0.049 Uiso 1 1 calc
C21 C 0.0257(2) -0.1397(2) 0.95087(15) 0.0220(5) Uani 1 1 d
C22 C -0.0219(3) -0.2317(2) 0.99434(16) 0.0268(5) Uani 1 1 d
H22 H 0.0236 -0.2790 1.0437 0.032 Uiso 1 1 calc
C23 C -0.1343(3) -0.2541(2) 0.96589(18) 0.0302(5) Uani 1 1 d
H23 H -0.1662 -0.3164 0.9960 0.036 Uiso 1 1 calc
C24 C -0.2016(3) -0.1860(2) 0.89327(18) 0.0293(5) Uani 1 1 d
H24 H -0.2779 -0.2025 0.8733 0.035 Uiso 1 1 calc
C25 C -0.1561(3) -0.0939(2) 0.85044(17) 0.0251(5) Uani 1 1 d
H25 H -0.2017 -0.0477 0.8009 0.030 Uiso 1 1 calc
C26 C -0.0440(2) -0.0676(2) 0.87904(15) 0.0205(4) Uani 1 1 d
C27 C -0.0047(2) 0.0361(2) 0.83462(15) 0.0195(4) Uani 1 1 d
C28 C 0.2630(3) 0.1529(2) 0.82366(16) 0.0227(5) Uani 1 1 d
C29 C 0.5113(3) 0.1907(3) 0.8077(2) 0.0421(7) Uani 1 1 d
H29A H 0.5694 0.1357 0.7673 0.051 Uiso 1 1 calc
H29B H 0.5582 0.2502 0.8102 0.051 Uiso 1 1 calc
C30 C 0.5001(3) 0.1211(3) 0.8948(2) 0.0343(6) Uani 1 1 d
H30A H 0.4620 0.1768 0.9376 0.041 Uiso 1 1 calc
H30B H 0.5964 0.0650 0.9105 0.041 Uiso 1 1 calc
C31 C 0.3314(4) -0.0792(3) 0.6817(2) 0.0539(9) Uani 1 1 d
H31A H 0.3641 -0.0251 0.6378 0.081 Uiso 1 1 calc
H31B H 0.3986 -0.1613 0.6813 0.081 Uiso 1 1 calc
H31C H 0.3279 -0.0547 0.7374 0.081 Uiso 1 1 calc
H3O H 0.169(4) 0.438(4) 0.486(3) 0.051(12) Uiso 1 1 d
H1O H -0.495(5) 0.551(4) 0.725(3) 0.061(13) Uiso 1 1 d
H5O H 0.152(4) -0.060(3) 0.951(2) 0.045(10) Uiso 1 1 d

loop_
_atom_site_aniso_label
_atom_site_aniso_U_11
_atom_site_aniso_U_22
_atom_site_aniso_U_33
_atom_site_aniso_U_23
_atom_site_aniso_U_13
_atom_site_aniso_U_12
Cr 0.01746(18) 0.01895(18) 0.01798(19) 0.00159(14) -0.00286(13) -0.00606(13)
S1 0.0249(3) 0.0515(5) 0.0477(5) -0.0091(4) -0.0157(3) -0.0074(3)
S2 0.0332(3) 0.0407(4) 0.0300(4) -0.0102(3) -0.0054(3) -0.0133(3)
S3 0.0323(3) 0.0265(3) 0.0442(4) 0.0001(3) 0.0012(3) -0.0155(3)
S4 0.0273(3) 0.0353(4) 0.0388(4) -0.0139(3) 0.0041(3) -0.0146(3)
S5 0.0230(3) 0.0337(4) 0.0546(5) 0.0165(3) -0.0135(3) -0.0142(3)
S6 0.0271(3) 0.0271(3) 0.0285(3) 0.0032(2) -0.0116(2) -0.0077(2)
O1 0.0235(9) 0.0382(11) 0.0412(12) -0.0101(10) -0.0067(8) 0.0003(8)
O2 0.0202(8) 0.0253(8) 0.0210(8) -0.0001(7) -0.0028(6) -0.0057(6)
O3 0.0342(10) 0.0350(11) 0.0312(11) 0.0054(9) 0.0018(9) -0.0152(8)
O4 0.0231(8) 0.0216(8) 0.0204(8) 0.0014(6) -0.0001(6) -0.0077(6)
O5 0.0283(9) 0.0270(9) 0.0246(9) 0.0027(7) -0.0067(7) -0.0099(7)
O6 0.0231(8) 0.0229(8) 0.0235(9) 0.0040(7) -0.0065(7) -0.0095(6)
O7 0.0536(14) 0.0312(11) 0.0537(15) -0.0068(10) 0.0011(11) -0.0071(10)
N1 0.0196(9) 0.0244(10) 0.0266(11) -0.0024(8) -0.0024(8) -0.0052(8)
N2 0.0189(9) 0.0221(9) 0.0206(10) 0.0013(8) -0.0027(7) -0.0066(7)
N3 0.0251(10) 0.0243(10) 0.0222(10) 0.0020(8) -0.0012(8) -0.0092(8)
N4 0.0207(9) 0.0200(9) 0.0231(10) 0.0000(8) -0.0021(8) -0.0056(7)
N5 0.0226(9) 0.0205(9) 0.0206(10) 0.0014(8) -0.0030(8) -0.0076(7)
N6 0.0191(9) 0.0208(9) 0.0204(10) 0.0003(8) -0.0019(7) -0.0066(7)
C1 0.0197(11) 0.0289(12) 0.0379(15) -0.0056(11) 0.0019(10) -0.0093(9)
C2 0.0235(12) 0.0335(14) 0.0495(18) -0.0110(13) 0.0029(12) -0.0074(10)
C3 0.0309(13) 0.0334(14) 0.0473(18) -0.0179(13) 0.0096(12) -0.0129(11)
C4 0.0315(13) 0.0411(15) 0.0335(15) -0.0133(12) 0.0051(11) -0.0189(12)
C5 0.0249(12) 0.0321(13) 0.0300(14) -0.0059(11) 0.0033(10) -0.0116(10)
C6 0.0206(11) 0.0241(11) 0.0280(13) -0.0045(10) 0.0034(9) -0.0091(9)
C7 0.0196(10) 0.0230(11) 0.0222(11) 0.0020(9) -0.0002(9) -0.0089(8)
C8 0.0213(10) 0.0259(11) 0.0241(12) 0.0022(9) -0.0050(9) -0.0103(9)
C9 0.0487(14) 0.106(3) 0.065(2) -0.0389(19) -0.0180(13) -0.0225(16)
C10 0.0487(14) 0.106(3) 0.065(2) -0.0389(19) -0.0180(13) -0.0225(16)
C11 0.0232(11) 0.0354(13) 0.0223(12) 0.0049(10) -0.0057(9) -0.0121(10)
C12 0.0349(14) 0.0533(18) 0.0232(13) 0.0044(12) -0.0018(11) -0.0229(13)
C13 0.0490(18) 0.065(2) 0.0213(14) -0.0078(14) 0.0031(12) -0.0287(16)
C14 0.065(2) 0.0489(18) 0.0289(15) -0.0125(14) 0.0079(14) -0.0283(16)
C15 0.0479(16) 0.0388(15) 0.0231(13) -0.0028(11) 0.0025(12) -0.0224(13)
C16 0.0242(11) 0.0326(13) 0.0200(11) 0.0026(10) -0.0040(9) -0.0112(10)
C17 0.0185(10) 0.0250(11) 0.0209(11) 0.0024(9) -0.0038(8) -0.0069(9)
C18 0.0167(10) 0.0207(11) 0.0335(13) 0.0012(10) -0.0054(9) -0.0050(8)
C19 0.0366(15) 0.0280(14) 0.073(2) -0.0170(15) 0.0090(15) -0.0169(12)
C20 0.0297(13) 0.0437(16) 0.059(2) -0.0253(16) 0.0046(13) -0.0197(12)
C21 0.0237(11) 0.0217(11) 0.0187(11) -0.0038(9) -0.0007(9) -0.0052(9)
C22 0.0341(13) 0.0232(11) 0.0200(11) -0.0004(9) -0.0017(10) -0.0071(10)
C23 0.0352(13) 0.0254(12) 0.0310(14) 0.0006(10) 0.0034(11) -0.0154(10)
C24 0.0302(12) 0.0287(13) 0.0313(14) -0.0009(11) -0.0028(10) -0.0142(10)
C25 0.0249(11) 0.0254(12) 0.0249(12) -0.0011(10) -0.0040(9) -0.0086(9)
C26 0.0233(10) 0.0183(10) 0.0190(11) -0.0007(8) -0.0013(8) -0.0068(8)
C27 0.0217(10) 0.0176(10) 0.0166(10) -0.0006(8) 0.0000(8) -0.0045(8)
C28 0.0223(11) 0.0224(11) 0.0224(12) -0.0005(9) -0.0044(9) -0.0067(9)
C29 0.0230(12) 0.0448(17) 0.057(2) 0.0102(15) -0.0142(13) -0.0136(12)
C30 0.0265(12) 0.0365(14) 0.0422(16) -0.0026(12) -0.0145(12) -0.0109(11)
C31 0.061(2) 0.050(2) 0.045(2) -0.0171(16) -0.0114(17) -0.0033(16)

loop_
_atom_type_symbol
_atom_type_description
_atom_type_scat_dispersion_real
_atom_type_scat_dispersion_imag
_atom_type_scat_source
C C 0.0033 0.0016 'International Tables Vol C Tables 4.2.6.8 and 6.1.1.4'
H H 0.0000 0.0000 'International Tables Vol C Tables 4.2.6.8 and 6.1.1.4'
O O 0.0106 0.0060 'International Tables Vol C Tables 4.2.6.8 and 6.1.1.4'
N N 0.0061 0.0033 'International Tables Vol C Tables 4.2.6.8 and 6.1.1.4'
S S 0.1246 0.1234 'International Tables Vol C Tables 4.2.6.8 and 6.1.1.4'
Cr Cr 0.3209 0.6236 'International Tables Vol C Tables 4.2.6.8 and 6.1.1.4'

loop_
_geom_angle_atom_site_label_1
_geom_angle_atom_site_label_2
_geom_angle_atom_site_label_3
_geom_angle
O6 Cr O4 93.53(7)
O6 Cr O2 95.38(8)
O4 Cr O2 168.85(7)
O6 Cr N2 89.58(8)
O4 Cr N2 94.47(8)
O2 Cr N2 78.92(8)
O6 Cr N4 172.05(8)
O4 Cr N4 78.72(8)
O2 Cr N4 92.53(8)
N2 Cr N4 92.76(8)
O6 Cr N6 79.11(7)
O4 Cr N6 93.09(8)
O2 Cr N6 95.17(8)
N2 Cr N6 166.75(8)
N4 Cr N6 99.38(8)
C8 S1 C9 95.68(16)
C8 S2 C10 93.87(16)
C18 S3 C19 95.19(14)
C18 S4 C20 93.69(14)
C28 S5 C29 95.41(13)
C28 S6 C30 94.48(13)
C1 O1 H1O 111(3)
C7 O2 Cr 113.46(15)
C11 O3 H3O 112(3)
C17 O4 Cr 113.55(15)
C21 O5 H5O 108(2)
C27 O6 Cr 113.73(15)
C31 O7 H7 109.5
C7 N1 N2 111.72(19)
C8 N2 N1 112.28(19)
C8 N2 Cr 134.98(17)
N1 N2 Cr 112.12(14)
C17 N3 N4 111.7(2)
C18 N4 N3 112.8(2)
C18 N4 Cr 135.32(19)
N3 N4 Cr 111.91(15)
C27 N5 N6 111.93(19)
C28 N6 N5 111.95(19)
C28 N6 Cr 137.14(17)
N5 N6 Cr 110.85(14)
O1 C1 C2 117.2(2)
O1 C1 C6 123.1(2)
C2 C1 C6 119.7(3)
C3 C2 C1 120.3(3)
C3 C2 H2 119.8
C1 C2 H2 119.8
C2 C3 C4 120.7(3)
C2 C3 H3 119.6
C4 C3 H3 119.6
C5 C4 C3 119.5(3)
C5 C4 H4 120.2
C3 C4 H4 120.2
C4 C5 C6 121.3(2)
C4 C5 H5 119.3
C6 C5 H5 119.3
C5 C6 C1 118.3(2)
C5 C6 C7 120.2(2)
C1 C6 C7 121.4(2)
O2 C7 N1 122.9(2)
O2 C7 C6 120.1(2)
N1 C7 C6 117.1(2)
N2 C8 S2 123.36(18)
N2 C8 S1 120.27(19)
S2 C8 S1 116.35(14)
C10 C9 S1 109.7(3)
C10 C9 H9A 109.7
S1 C9 H9A 109.7
C10 C9 H9B 109.7
S1 C9 H9B 109.7
H9A C9 H9B 108.2
C9 C10 S2 112.1(3)
C9 C10 H10A 109.2
S2 C10 H10A 109.2
C9 C10 H10B 109.2
S2 C10 H10B 109.2
H10A C10 H10B 107.9
O3 C11 C12 117.2(2)
O3 C11 C16 123.5(2)
C12 C11 C16 119.3(3)
C13 C12 C11 120.9(3)
C13 C12 H12 119.6
C11 C12 H12 119.6
C12 C13 C14 120.7(3)
C12 C13 H13 119.7
C14 C13 H13 119.7
C13 C14 C15 119.5(3)
C13 C14 H14 120.3
C15 C14 H14 120.3
C14 C15 C16 121.1(3)
C14 C15 H15 119.5
C16 C15 H15 119.5
C15 C16 C11 118.6(2)
C15 C16 C17 119.9(2)
C11 C16 C17 121.5(2)
O4 C17 N3 122.4(2)
O4 C17 C16 119.8(2)
N3 C17 C16 117.8(2)
N4 C18 S4 123.4(2)
N4 C18 S3 120.4(2)
S4 C18 S3 116.11(14)
C20 C19 S3 107.1(2)
C20 C19 H19A 110.3
S3 C19 H19A 110.3
C20 C19 H19B 110.3
S3 C19 H19B 110.3
H19A C19 H19B 108.6
C19 C20 S4 108.0(2)
C19 C20 H20A 110.1
S4 C20 H20A 110.1
C19 C20 H20B 110.1
S4 C20 H20B 110.1
H20A C20 H20B 108.4
O5 C21 C22 117.0(2)
O5 C21 C26 123.1(2)
C22 C21 C26 119.9(2)
C23 C22 C21 120.3(2)
C23 C22 H22 119.8
C21 C22 H22 119.8
C22 C23 C24 120.5(2)
C22 C23 H23 119.7
C24 C23 H23 119.7
C25 C24 C23 119.5(2)
C25 C24 H24 120.3
C23 C24 H24 120.3
C24 C25 C26 121.2(2)
C24 C25 H25 119.4
C26 C25 H25 119.4
C25 C26 C21 118.6(2)
C25 C26 C27 119.5(2)
C21 C26 C27 121.9(2)
O6 C27 N5 123.7(2)
O6 C27 C26 119.2(2)
N5 C27 C26 117.1(2)
N6 C28 S5 123.11(18)
N6 C28 S6 121.28(19)
S5 C28 S6 115.57(13)
C30 C29 S5 107.2(2)
C30 C29 H29A 110.3
S5 C29 H29A 110.3
C30 C29 H29B 110.3
S5 C29 H29B 110.3
H29A C29 H29B 108.5
C29 C30 S6 108.02(19)
C29 C30 H30A 110.1
S6 C30 H30A 110.1
C29 C30 H30B 110.1
S6 C30 H30B 110.1
H30A C30 H30B 108.4
O7 C31 H31A 109.5
O7 C31 H31B 109.5
H31A C31 H31B 109.5
O7 C31 H31C 109.5
H31A C31 H31C 109.5
H31B C31 H31C 109.5

loop_
_geom_bond_atom_site_label_1
_geom_bond_atom_site_label_2
_geom_bond_distance
Cr O6 1.9500(18)
Cr O4 1.9593(18)
Cr O2 1.9631(18)
Cr N2 2.045(2)
Cr N4 2.048(2)
Cr N6 2.079(2)
S1 C8 1.751(2)
S1 C9 1.777(4)
S2 C8 1.737(3)
S2 C10 1.819(4)
S3 C18 1.744(3)
S3 C19 1.814(3)
S4 C18 1.742(3)
S4 C20 1.812(3)
S5 C28 1.744(3)
S5 C29 1.819(3)
S6 C28 1.752(2)
S6 C30 1.810(3)
O1 C1 1.354(4)
O1 H1O 0.79(4)
O2 C7 1.303(3)
O3 C11 1.343(3)
O3 H3O 0.75(4)
O4 C17 1.307(3)
O5 C21 1.353(3)
O5 H5O 0.88(4)
O6 C27 1.297(3)
O7 C31 1.409(5)
O7 H7 0.8400
N1 C7 1.311(3)
N1 N2 1.408(3)
N2 C8 1.297(3)
N3 C17 1.314(3)
N3 N4 1.405(3)
N4 C18 1.304(3)
N5 C27 1.312(3)
N5 N6 1.409(3)
N6 C28 1.298(3)
C1 C2 1.397(4)
C1 C6 1.417(3)
C2 C3 1.377(5)
C2 H2 0.9500
C3 C4 1.387(4)
C3 H3 0.9500
C4 C5 1.385(4)
C4 H4 0.9500
C5 C6 1.398(4)
C5 H5 0.9500
C6 C7 1.477(3)
C9 C10 1.462(6)
C9 H9A 0.9900
C9 H9B 0.9900
C10 H10A 0.9900
C10 H10B 0.9900
C11 C12 1.396(4)
C11 C16 1.415(4)
C12 C13 1.375(5)
C12 H12 0.9500
C13 C14 1.385(5)
C13 H13 0.9500
C14 C15 1.390(4)
C14 H14 0.9500
C15 C16 1.401(4)
C15 H15 0.9500
C16 C17 1.477(4)
C19 C20 1.509(5)
C19 H19A 0.9900
C19 H19B 0.9900
C20 H20A 0.9900
C20 H20B 0.9900
C21 C22 1.400(4)
C21 C26 1.408(3)
C22 C23 1.380(4)
C22 H22 0.9500
C23 C24 1.395(4)
C23 H23 0.9500
C24 C25 1.386(4)
C24 H24 0.9500
C25 C26 1.403(3)
C25 H25 0.9500
C26 C27 1.480(3)
C29 C30 1.513(5)
C29 H29A 0.9900
C29 H29B 0.9900
C30 H30A 0.9900
C30 H30B 0.9900
C31 H31A 0.9800
C31 H31B 0.9800
C31 H31C 0.9800
